data_4334777
loop_
_publ_author_name
'Kazuhiro Uemura'
'Masahiro Ebihara'

_publ_section_title
;
 Paramagnetic One-Dimensional Chains Comprised of Trinuclear Pt-Cu-Pt and
 Paddlewheel Dirhodium Complexes with Metal-Metal Bonds
;
_journal_name_full 'Inorganic Chemistry'
_journal_page_first 5535
_journal_page_last 5550
_journal_paper_doi 10.1021/ic400470g
_journal_volume 52
_journal_year 2013
_chemical_formula_sum 'C52 H116 Cl2 Cu2 F6 N16 O30 Pt4 Rh2'
_chemical_formula_weight 2743.77
_chemical_name_systematic
; 
 ? 
;
_space_group_IT_number 15
_symmetry_cell_setting monoclinic
_symmetry_space_group_name_Hall '-C 2yc'
_symmetry_space_group_name_H-M 'C 1 2/c 1'
_atom_sites_solution_hydrogens geom
_atom_sites_solution_primary direct
_atom_sites_solution_secondary difmap
_audit_creation_method SHELXL-97
_cell_angle_alpha 90.00
_cell_angle_beta 105.7449(13)
_cell_angle_gamma 90.00
_cell_formula_units_Z 4
_cell_length_a 22.916(3)
_cell_length_b 12.9623(14)
_cell_length_c 33.225(4)
_cell_measurement_reflns_used 13154
_cell_measurement_temperature 123(2)
_cell_measurement_theta_max 31.0047
_cell_measurement_theta_min 1.8223
_cell_volume 9499(2)
_computing_cell_refinement CRYSTALCLEAR
_computing_data_collection CRYSTALCLEAR
_computing_data_reduction CRYSTALCLEAR
_computing_molecular_graphics 'Yadokari-XG 2009 (Wakita, Nemoto et al., 2009)'
_computing_publication_material 'Yadokari-XG 2009 (Wakita, Nemoto et al., 2009)'
_computing_structure_refinement 'SHELXL-97 (Sheldrick, 1997)'
_computing_structure_solution 'SHELXS-97 (Sheldrick, 1990)'
_diffrn_ambient_temperature 123(2)
_diffrn_detector_area_resol_mean 14.6199
_diffrn_measured_fraction_theta_full 0.972
_diffrn_measured_fraction_theta_max 0.972
_diffrn_measurement_device_type 'Rigaku/MSC Mercury CCD'
_diffrn_measurement_method dtprofit.ref
_diffrn_radiation_monochromator 'Graphite Monochromator'
_diffrn_radiation_source 'Rotating Anode'
_diffrn_radiation_type MoK\a
_diffrn_radiation_wavelength 0.71070
_diffrn_reflns_av_R_equivalents 0.0309
_diffrn_reflns_av_sigmaI/netI 0.0383
_diffrn_reflns_limit_h_max 29
_diffrn_reflns_limit_h_min -19
_diffrn_reflns_limit_k_max 16
_diffrn_reflns_limit_k_min -16
_diffrn_reflns_limit_l_max 43
_diffrn_reflns_limit_l_min -40
_diffrn_reflns_number 34100
_diffrn_reflns_theta_full 27.49
_diffrn_reflns_theta_max 27.49
_diffrn_reflns_theta_min 3.10
_exptl_absorpt_coefficient_mu 6.787
_exptl_absorpt_correction_T_max 0.3439
_exptl_absorpt_correction_T_min 0.1721
_exptl_absorpt_correction_type multi-scan
_exptl_absorpt_process_details 'REQAB (Rigaku, 1998)'
_exptl_crystal_colour green
_exptl_crystal_density_diffrn 1.919
_exptl_crystal_description blcok
_exptl_crystal_F_000 5312
_exptl_crystal_size_max 0.40
_exptl_crystal_size_mid 0.25
_exptl_crystal_size_min 0.20
_refine_diff_density_max 2.136
_refine_diff_density_min -1.728
_refine_diff_density_rms 0.165
_refine_ls_extinction_method none
_refine_ls_goodness_of_fit_ref 1.089
_refine_ls_hydrogen_treatment constr
_refine_ls_matrix_type full
_refine_ls_number_parameters 532
_refine_ls_number_reflns 10602
_refine_ls_number_restraints 0
_refine_ls_restrained_S_all 1.089
_refine_ls_R_factor_all 0.0432
_refine_ls_R_factor_gt 0.0391
_refine_ls_shift/su_max 0.001
_refine_ls_shift/su_mean 0.000
_refine_ls_structure_factor_coef Fsqd
_refine_ls_weighting_details 'calc w=1/[\s^2^(Fo^2^)+(0.0398P)^2^+81.1622P] where P=(Fo^2^+2Fc^2^)/3'
_refine_ls_weighting_scheme calc
_refine_ls_wR_factor_gt 0.0913
_refine_ls_wR_factor_ref 0.0947
_reflns_number_gt 9751
_reflns_number_total 10602
_reflns_threshold_expression >2sigma(I)
_cod_data_source_file ic400470g_si_002_6.cif
_cod_data_source_block 7
_cod_original_cell_volume 9498.8(19)
_cod_original_sg_symbol_H-M 'C 2/c'
_cod_database_code 4334777

loop_
_symmetry_equiv_pos_as_xyz
'x, y, z'
'-x, y, -z+1/2'
'x+1/2, y+1/2, z'
'-x+1/2, y+1/2, -z+1/2'
'-x, -y, -z'
'x, -y, z-1/2'
'-x+1/2, -y+1/2, -z'
'x+1/2, -y+1/2, z-1/2'

loop_
_atom_site_label
_atom_site_type_symbol
_atom_site_fract_x
_atom_site_fract_y
_atom_site_fract_z
_atom_site_U_iso_or_equiv
_atom_site_adp_type
_atom_site_occupancy
_atom_site_symmetry_multiplicity
_atom_site_calc_flag
_atom_site_refinement_flags
Pt1 Pt 0.426636(9) 0.204961(15) 0.410385(7) 0.02145(6) Uani 1 1 d .
Pt2 Pt 0.299201(9) 0.501986(15) 0.312593(7) 0.02312(6) Uani 1 1 d .
Rh1 Rh 0.477169(18) 0.06357(3) 0.474732(14) 0.02215(10) Uani 1 1 d .
Cu1 Cu 0.36521(3) 0.35908(5) 0.36185(2) 0.02058(14) Uani 1 1 d .
O1 O 0.3575(2) 0.4218(3) 0.41376(13) 0.0327(9) Uani 1 1 d .
O8 O 0.41168(18) -0.0407(3) 0.44870(14) 0.0324(10) Uani 1 1 d .
O3 O 0.37693(19) 0.2950(3) 0.31164(13) 0.0301(9) Uani 1 1 d .
O2 O 0.29502(17) 0.2710(3) 0.35902(15) 0.0310(10) Uani 1 1 d .
O4 O 0.43557(17) 0.4461(3) 0.36529(14) 0.0320(10) Uani 1 1 d .
O6 O 0.54409(18) 0.1625(3) 0.50447(14) 0.0325(10) Uani 1 1 d .
N8 N 0.3814(2) 0.5645(3) 0.32034(15) 0.0220(9) Uani 1 1 d .
H46 H 0.3831 0.6234 0.3075 0.026 Uiso 1 1 calc R
O5 O 0.52933(19) 0.0104(3) 0.43877(14) 0.0324(9) Uani 1 1 d .
N4 N 0.34576(19) 0.1345(3) 0.39426(15) 0.0236(10) Uani 1 1 d .
H20 H 0.3439 0.0696 0.4016 0.028 Uiso 1 1 calc R
O7 O 0.42765(19) 0.1103(3) 0.51402(14) 0.0317(9) Uani 1 1 d .
N1 N 0.4512(2) 0.1245(4) 0.36434(17) 0.0327(11) Uani 1 1 d .
H21 H 0.4358 0.0594 0.3628 0.049 Uiso 1 1 calc R
H22 H 0.4923 0.1213 0.3705 0.049 Uiso 1 1 calc R
H23 H 0.4363 0.1570 0.3394 0.049 Uiso 1 1 calc R
N3 N 0.4002(2) 0.2858(3) 0.45379(15) 0.0255(10) Uani 1 1 d .
H10 H 0.4091 0.2594 0.4791 0.031 Uiso 1 1 calc R
N5 N 0.2876(2) 0.5951(4) 0.35970(17) 0.0336(12) Uani 1 1 d .
H47 H 0.3080 0.5681 0.3849 0.050 Uiso 1 1 calc R
H48 H 0.2475 0.5994 0.3582 0.050 Uiso 1 1 calc R
H49 H 0.3022 0.6593 0.3569 0.050 Uiso 1 1 calc R
N2 N 0.5077(2) 0.2835(4) 0.42552(19) 0.0396(14) Uani 1 1 d .
H24 H 0.5009 0.3510 0.4183 0.059 Uiso 1 1 calc R
H25 H 0.5329 0.2555 0.4115 0.059 Uiso 1 1 calc R
H26 H 0.5252 0.2787 0.4535 0.059 Uiso 1 1 calc R
C6 C 0.2960(2) 0.1794(4) 0.37354(18) 0.0229(11) Uani 1 1 d .
C11 C 0.3497(3) 0.3270(4) 0.27471(18) 0.0265(12) Uani 1 1 d .
C16 C 0.4327(2) 0.5262(4) 0.34267(19) 0.0245(11) Uani 1 1 d .
N7 N 0.3145(3) 0.4076(4) 0.26870(17) 0.0366(13) Uani 1 1 d .
H36 H 0.2953 0.4223 0.2426 0.044 Uiso 1 1 calc R
C1 C 0.3710(3) 0.3736(4) 0.44832(18) 0.0274(12) Uani 1 1 d .
C17 C 0.4930(3) 0.5786(5) 0.3440(2) 0.0353(14) Uani 1 1 d .
C7 C 0.2348(2) 0.1260(4) 0.3646(2) 0.0295(13) Uani 1 1 d .
C12 C 0.3614(3) 0.2674(5) 0.2382(2) 0.0329(13) Uani 1 1 d .
C21 C 0.5655(3) -0.0640(5) 0.4515(2) 0.0341(14) Uani 1 1 d .
C9 C 0.1944(3) 0.1965(6) 0.3834(3) 0.0471(18) Uani 1 1 d .
H14 H 0.2127 0.2041 0.4135 0.071 Uiso 1 1 calc R
H15 H 0.1540 0.1657 0.3785 0.071 Uiso 1 1 calc R
H16 H 0.1909 0.2645 0.3700 0.071 Uiso 1 1 calc R
C10 C 0.2391(3) 0.0185(5) 0.3846(3) 0.0457(18) Uani 1 1 d .
H17 H 0.2635 -0.0267 0.3719 0.069 Uiso 1 1 calc R
H18 H 0.1983 -0.0105 0.3799 0.069 Uiso 1 1 calc R
H19 H 0.2582 0.0240 0.4147 0.069 Uiso 1 1 calc R
C23 C 0.4149(3) -0.1303(5) 0.4642(2) 0.0357(15) Uani 1 1 d .
C8 C 0.2081(3) 0.1172(5) 0.3171(2) 0.0428(17) Uani 1 1 d .
H11 H 0.2049 0.1861 0.3045 0.064 Uiso 1 1 calc R
H12 H 0.1678 0.0858 0.3110 0.064 Uiso 1 1 calc R
H13 H 0.2346 0.0742 0.3054 0.064 Uiso 1 1 calc R
C24 C 0.3661(4) -0.2056(6) 0.4439(3) 0.060(3) Uani 1 1 d .
H56 H 0.3728 -0.2708 0.4595 0.090 Uiso 1 1 calc R
H57 H 0.3671 -0.2180 0.4150 0.090 Uiso 1 1 calc R
H58 H 0.3265 -0.1773 0.4440 0.090 Uiso 1 1 calc R
C2 C 0.3539(4) 0.4260(5) 0.4845(2) 0.051(2) Uani 1 1 d .
N6 N 0.2172(2) 0.4300(5) 0.3050(2) 0.058(2) Uani 1 1 d .
H50 H 0.2226 0.3713 0.3206 0.087 Uiso 1 1 calc R
H51 H 0.2013 0.4137 0.2775 0.087 Uiso 1 1 calc R
H52 H 0.1914 0.4729 0.3134 0.087 Uiso 1 1 calc R
C22 C 0.6032(4) -0.0983(6) 0.4236(3) 0.0500(19) Uani 1 1 d .
H53 H 0.6419 -0.0613 0.4310 0.075 Uiso 1 1 calc R
H54 H 0.5817 -0.0837 0.3944 0.075 Uiso 1 1 calc R
H55 H 0.6108 -0.1727 0.4271 0.075 Uiso 1 1 calc R
C5 C 0.3610(6) 0.3605(8) 0.5221(3) 0.086(4) Uani 1 1 d .
H7 H 0.3523 0.4014 0.5446 0.129 Uiso 1 1 calc R
H8 H 0.4026 0.3344 0.5312 0.129 Uiso 1 1 calc R
H9 H 0.3327 0.3023 0.5153 0.129 Uiso 1 1 calc R
C18 C 0.5047(5) 0.6572(10) 0.3782(4) 0.108(5) Uani 1 1 d .
H37 H 0.5157 0.6222 0.4054 0.162 Uiso 1 1 calc R
H38 H 0.4681 0.6985 0.3757 0.162 Uiso 1 1 calc R
H39 H 0.5380 0.7023 0.3761 0.162 Uiso 1 1 calc R
C15 C 0.3335(8) 0.1640(8) 0.2369(5) 0.132(6) Uani 1 1 d .
H33 H 0.3486 0.1190 0.2183 0.198 Uiso 1 1 calc R
H34 H 0.2893 0.1701 0.2264 0.198 Uiso 1 1 calc R
H35 H 0.3440 0.1345 0.2651 0.198 Uiso 1 1 calc R
C13 C 0.4288(5) 0.2582(14) 0.2447(4) 0.129(6) Uani 1 1 d .
H27 H 0.4449 0.2046 0.2656 0.193 Uiso 1 1 calc R
H28 H 0.4481 0.3243 0.2546 0.193 Uiso 1 1 calc R
H29 H 0.4371 0.2398 0.2182 0.193 Uiso 1 1 calc R
C4 C 0.3979(8) 0.5174(8) 0.4987(4) 0.133(7) Uani 1 1 d .
H4 H 0.3935 0.5660 0.4754 0.200 Uiso 1 1 calc R
H5 H 0.4397 0.4917 0.5073 0.200 Uiso 1 1 calc R
H6 H 0.3886 0.5526 0.5223 0.200 Uiso 1 1 calc R
C14 C 0.3350(9) 0.3216(10) 0.1966(4) 0.148(8) Uani 1 1 d .
H30 H 0.3417 0.2791 0.1739 0.223 Uiso 1 1 calc R
H31 H 0.3548 0.3886 0.1968 0.223 Uiso 1 1 calc R
H32 H 0.2913 0.3319 0.1923 0.223 Uiso 1 1 calc R
O9 O 0.3340(2) 0.0964(5) 0.1269(2) 0.0704(19) Uani 1 1 d .
O10 O 0.4191(2) 0.1770(6) 0.1208(2) 0.076(2) Uani 1 1 d .
C25 C 0.3638(3) 0.1574(7) 0.1113(3) 0.062(3) Uani 1 1 d .
F1 F 0.2723(3) 0.2327(9) 0.0740(4) 0.174(5) Uani 1 1 d .
C26 C 0.3281(4) 0.2182(9) 0.0747(4) 0.073(3) Uani 1 1 d .
C20 C 0.5418(4) 0.5002(7) 0.3523(6) 0.139(8) Uani 1 1 d .
H43 H 0.5438 0.4652 0.3788 0.209 Uiso 1 1 calc R
H44 H 0.5807 0.5339 0.3541 0.209 Uiso 1 1 calc R
H45 H 0.5332 0.4495 0.3296 0.209 Uiso 1 1 calc R
F3 F 0.3503(4) 0.3097(8) 0.0701(4) 0.183(5) Uani 1 1 d .
C19 C 0.4901(5) 0.6371(13) 0.3049(4) 0.145(8) Uani 1 1 d .
H40 H 0.5239 0.6860 0.3100 0.218 Uiso 1 1 calc R
H41 H 0.4516 0.6749 0.2963 0.218 Uiso 1 1 calc R
H42 H 0.4928 0.5889 0.2828 0.218 Uiso 1 1 calc R
F2 F 0.3251(6) 0.1732(10) 0.0391(3) 0.188(5) Uani 1 1 d .
C3 C 0.2913(6) 0.4687(15) 0.4695(4) 0.153(8) Uani 1 1 d .
H1 H 0.2878 0.5094 0.4441 0.230 Uiso 1 1 calc R
H2 H 0.2829 0.5128 0.4913 0.230 Uiso 1 1 calc R
H3 H 0.2620 0.4118 0.4634 0.230 Uiso 1 1 calc R
O15 O 0.4187(18) -0.0386(11) 0.1877(9) 0.52(3) Uani 1 1 d .
Cl1 Cl 0.14500(9) 0.36533(12) 0.18585(7) 0.0533(5) Uani 1 1 d .
O12 O 0.1831(3) 0.4495(4) 0.2027(2) 0.0666(18) Uani 1 1 d .
O13 O 0.1425(4) 0.2939(5) 0.2172(2) 0.091(2) Uani 1 1 d .
O14 O 0.0875(3) 0.4012(6) 0.1626(3) 0.096(3) Uani 1 1 d .
O11 O 0.1733(5) 0.3106(5) 0.1579(3) 0.117(3) Uani 1 1 d .

loop_
_atom_site_aniso_label
_atom_site_aniso_U_11
_atom_site_aniso_U_22
_atom_site_aniso_U_33
_atom_site_aniso_U_23
_atom_site_aniso_U_13
_atom_site_aniso_U_12
Pt1 0.01546(10) 0.02399(11) 0.02280(12) 0.00761(8) 0.00161(8) 0.00207(7)
Pt2 0.01836(10) 0.02246(11) 0.02610(12) 0.00644(8) 0.00185(8) 0.00265(7)
Rh1 0.01922(19) 0.02176(19) 0.0226(2) 0.00730(16) 0.00084(16) 0.00077(15)
Cu1 0.0156(3) 0.0224(3) 0.0218(3) 0.0061(2) 0.0016(2) 0.0003(2)
O1 0.046(3) 0.0258(19) 0.025(2) 0.0082(16) 0.0082(19) 0.0105(18)
O8 0.025(2) 0.029(2) 0.035(3) 0.0090(18) -0.0061(18) -0.0028(16)
O3 0.032(2) 0.031(2) 0.025(2) 0.0025(16) 0.0045(17) 0.0076(17)
O2 0.0160(18) 0.0271(19) 0.046(3) 0.0129(18) 0.0022(17) -0.0016(15)
O4 0.0195(19) 0.036(2) 0.035(3) 0.0123(18) -0.0016(17) -0.0064(16)
O6 0.030(2) 0.0268(19) 0.031(2) 0.0084(17) -0.0068(18) -0.0040(17)
N8 0.023(2) 0.0171(19) 0.027(3) 0.0039(17) 0.0093(19) 0.0006(17)
O5 0.035(2) 0.033(2) 0.030(2) 0.0133(18) 0.0106(18) 0.0083(17)
N4 0.018(2) 0.021(2) 0.030(3) 0.0018(18) 0.0035(19) -0.0016(17)
O7 0.035(2) 0.029(2) 0.033(2) 0.0122(17) 0.0120(19) 0.0091(17)
N1 0.032(3) 0.039(3) 0.030(3) 0.010(2) 0.014(2) 0.016(2)
N3 0.027(2) 0.027(2) 0.019(2) 0.0055(18) 0.0001(19) 0.0020(18)
N5 0.034(3) 0.038(3) 0.035(3) 0.009(2) 0.019(2) 0.014(2)
N2 0.021(2) 0.042(3) 0.048(4) 0.019(3) -0.003(2) -0.007(2)
C6 0.016(2) 0.023(2) 0.030(3) 0.004(2) 0.006(2) -0.0014(19)
C11 0.031(3) 0.024(3) 0.020(3) -0.002(2) -0.001(2) -0.002(2)
C16 0.020(3) 0.024(2) 0.029(3) -0.002(2) 0.006(2) -0.004(2)
N7 0.048(3) 0.027(2) 0.025(3) -0.002(2) -0.006(2) 0.009(2)
C1 0.031(3) 0.028(3) 0.021(3) 0.002(2) 0.004(2) 0.002(2)
C17 0.020(3) 0.033(3) 0.050(4) 0.003(3) 0.006(3) -0.007(2)
C7 0.022(3) 0.027(3) 0.038(4) 0.005(2) 0.005(2) -0.004(2)
C12 0.039(3) 0.029(3) 0.027(3) -0.004(2) 0.002(3) 0.000(2)
C21 0.035(3) 0.030(3) 0.039(4) 0.014(3) 0.014(3) 0.005(2)
C9 0.027(3) 0.050(4) 0.072(6) 0.002(4) 0.026(3) -0.003(3)
C10 0.031(3) 0.035(3) 0.066(5) 0.014(3) 0.004(3) -0.011(3)
C23 0.027(3) 0.029(3) 0.045(4) 0.007(3) -0.002(3) -0.005(2)
C8 0.036(3) 0.039(3) 0.042(4) 0.000(3) -0.008(3) -0.009(3)
C24 0.058(5) 0.045(4) 0.053(5) 0.017(4) -0.025(4) -0.025(4)
C2 0.083(6) 0.041(4) 0.032(4) 0.009(3) 0.023(4) 0.027(4)
N6 0.020(3) 0.057(4) 0.082(5) 0.039(4) -0.010(3) -0.006(2)
C22 0.062(5) 0.047(4) 0.052(5) 0.021(3) 0.035(4) 0.015(4)
C5 0.153(11) 0.074(6) 0.041(6) 0.006(5) 0.044(6) 0.034(7)
C18 0.070(7) 0.126(10) 0.131(12) -0.078(9) 0.031(7) -0.064(7)
C15 0.236(18) 0.060(6) 0.137(13) -0.062(7) 0.112(13) -0.069(9)
C13 0.068(7) 0.231(17) 0.093(10) -0.081(11) 0.030(7) 0.000(9)
C4 0.27(2) 0.055(6) 0.097(10) -0.040(6) 0.097(12) -0.062(9)
C14 0.30(2) 0.097(9) 0.040(6) -0.002(6) 0.028(9) 0.097(12)
O9 0.038(3) 0.080(4) 0.097(5) -0.042(4) 0.024(3) -0.011(3)
O10 0.024(2) 0.116(5) 0.092(5) -0.058(4) 0.020(3) -0.012(3)
C25 0.028(4) 0.075(5) 0.086(7) -0.055(5) 0.019(4) -0.008(4)
F1 0.036(3) 0.248(11) 0.239(12) 0.105(9) 0.041(5) 0.035(5)
C26 0.034(4) 0.100(8) 0.090(8) -0.014(6) 0.024(5) -0.017(5)
C20 0.046(5) 0.047(5) 0.35(2) 0.026(8) 0.104(10) 0.005(4)
F3 0.072(5) 0.154(8) 0.302(15) 0.099(9) 0.015(7) -0.013(5)
C19 0.059(6) 0.255(18) 0.110(11) 0.106(12) 0.005(6) -0.065(9)
F2 0.220(12) 0.255(13) 0.076(7) -0.005(8) 0.016(7) 0.041(10)
C3 0.128(11) 0.29(2) 0.052(7) 0.013(10) 0.040(7) 0.138(13)
O15 1.21(8) 0.106(9) 0.57(4) -0.091(16) 0.78(5) -0.11(2)
Cl1 0.0559(11) 0.0309(8) 0.0545(12) 0.0112(7) -0.0168(9) -0.0082(7)
O12 0.063(4) 0.044(3) 0.082(5) -0.018(3) 0.001(3) -0.014(3)
O13 0.131(7) 0.058(4) 0.070(5) 0.027(3) 0.002(4) -0.009(4)
O14 0.051(4) 0.086(5) 0.121(7) 0.054(5) -0.029(4) -0.014(3)
O11 0.199(10) 0.058(4) 0.085(6) -0.024(4) 0.025(6) 0.030(5)

loop_
_atom_type_symbol
_atom_type_description
_atom_type_scat_dispersion_real
_atom_type_scat_dispersion_imag
_atom_type_scat_source
Pt Pt -1.7033 8.3905 'International Tables Vol C Tables 4.2.6.8 and 6.1.1.4'
Cu Cu 0.3201 1.2651 'International Tables Vol C Tables 4.2.6.8 and 6.1.1.4'
Rh Rh -1.1178 0.9187 'International Tables Vol C Tables 4.2.6.8 and 6.1.1.4'
O O 0.0106 0.0060 'International Tables Vol C Tables 4.2.6.8 and 6.1.1.4'
N N 0.0061 0.0033 'International Tables Vol C Tables 4.2.6.8 and 6.1.1.4'
C C 0.0033 0.0016 'International Tables Vol C Tables 4.2.6.8 and 6.1.1.4'
H H 0.0000 0.0000 'International Tables Vol C Tables 4.2.6.8 and 6.1.1.4'
F F 0.0171 0.0103 'International Tables Vol C Tables 4.2.6.8 and 6.1.1.4'
Cl Cl 0.1484 0.1585 'International Tables Vol C Tables 4.2.6.8 and 6.1.1.4'

loop_
_geom_angle_atom_site_label_1
_geom_angle_atom_site_label_2
_geom_angle_atom_site_label_3
_geom_angle
_geom_angle_site_symmetry_1
_geom_angle_site_symmetry_3
N4 Pt1 N3 89.56(19) . .
N4 Pt1 N1 89.4(2) . .
N3 Pt1 N1 177.95(19) . .
N4 Pt1 N2 177.29(19) . .
N3 Pt1 N2 89.7(2) . .
N1 Pt1 N2 91.2(2) . .
N4 Pt1 Cu1 83.32(13) . .
N3 Pt1 Cu1 80.39(13) . .
N1 Pt1 Cu1 97.73(14) . .
N2 Pt1 Cu1 93.99(14) . .
N4 Pt1 Rh1 93.80(13) . .
N3 Pt1 Rh1 86.35(13) . .
N1 Pt1 Rh1 95.49(14) . .
N2 Pt1 Rh1 88.76(15) . .
Cu1 Pt1 Rh1 166.434(19) . .
N8 Pt2 N7 89.8(2) . .
N8 Pt2 N5 88.6(2) . .
N7 Pt2 N5 176.9(2) . .
N8 Pt2 N6 176.8(2) . .
N7 Pt2 N6 88.1(3) . .
N5 Pt2 N6 93.3(3) . .
N8 Pt2 Cu1 81.06(12) . .
N7 Pt2 Cu1 80.80(14) . .
N5 Pt2 Cu1 96.34(14) . .
N6 Pt2 Cu1 96.20(16) . .
O5 Rh1 O8 90.49(19) . .
O5 Rh1 O6 90.76(19) . .
O8 Rh1 O6 176.15(17) . .
O5 Rh1 O7 176.10(16) . .
O8 Rh1 O7 89.71(18) . .
O6 Rh1 O7 88.80(18) . .
O5 Rh1 Rh1 87.91(11) . 5_656
O8 Rh1 Rh1 88.42(11) . 5_656
O6 Rh1 Rh1 87.98(11) . 5_656
O7 Rh1 Rh1 88.20(11) . 5_656
O5 Rh1 Pt1 87.75(11) . .
O8 Rh1 Pt1 90.32(11) . .
O6 Rh1 Pt1 93.37(11) . .
O7 Rh1 Pt1 96.15(11) . .
Rh1 Rh1 Pt1 175.47(3) 5_656 .
O4 Cu1 O3 89.57(19) . .
O4 Cu1 O2 179.35(18) . .
O3 Cu1 O2 90.73(19) . .
O4 Cu1 O1 88.8(2) . .
O3 Cu1 O1 177.19(17) . .
O2 Cu1 O1 90.9(2) . .
O4 Cu1 Pt2 87.49(12) . .
O3 Cu1 Pt2 87.56(12) . .
O2 Cu1 Pt2 93.10(11) . .
O1 Cu1 Pt2 94.64(11) . .
O4 Cu1 Pt1 95.97(12) . .
O3 Cu1 Pt1 91.45(12) . .
O2 Cu1 Pt1 83.45(11) . .
O1 Cu1 Pt1 86.47(11) . .
Pt2 Cu1 Pt1 176.39(3) . .
C1 O1 Cu1 122.3(4) . .
C23 O8 Rh1 118.9(4) . .
C11 O3 Cu1 122.4(4) . .
C6 O2 Cu1 126.5(3) . .
C16 O4 Cu1 121.9(3) . .
C23 O6 Rh1 118.9(4) 5_656 .
C16 N8 Pt2 126.1(4) . .
C16 N8 H46 116.9 . .
Pt2 N8 H46 116.9 . .
C21 O5 Rh1 120.0(4) . .
C6 N4 Pt1 123.5(4) . .
C6 N4 H20 118.2 . .
Pt1 N4 H20 118.2 . .
C21 O7 Rh1 119.0(4) 5_656 .
Pt1 N1 H21 109.5 . .
Pt1 N1 H22 109.5 . .
H21 N1 H22 109.5 . .
Pt1 N1 H23 109.5 . .
H21 N1 H23 109.5 . .
H22 N1 H23 109.5 . .
C1 N3 Pt1 126.7(4) . .
C1 N3 H10 116.6 . .
Pt1 N3 H10 116.6 . .
Pt2 N5 H47 109.5 . .
Pt2 N5 H48 109.5 . .
H47 N5 H48 109.5 . .
Pt2 N5 H49 109.5 . .
H47 N5 H49 109.5 . .
H48 N5 H49 109.5 . .
Pt1 N2 H24 109.5 . .
Pt1 N2 H25 109.5 . .
H24 N2 H25 109.5 . .
Pt1 N2 H26 109.5 . .
H24 N2 H26 109.5 . .
H25 N2 H26 109.5 . .
O2 C6 N4 122.6(5) . .
O2 C6 C7 115.4(5) . .
N4 C6 C7 122.0(5) . .
O3 C11 N7 121.7(5) . .
O3 C11 C12 116.9(5) . .
N7 C11 C12 121.4(5) . .
O4 C16 N8 122.7(5) . .
O4 C16 C17 116.3(5) . .
N8 C16 C17 121.0(5) . .
C11 N7 Pt2 126.9(4) . .
C11 N7 H36 116.5 . .
Pt2 N7 H36 116.5 . .
O1 C1 N3 123.0(6) . .
O1 C1 C2 116.3(5) . .
N3 C1 C2 120.6(5) . .
C20 C17 C19 111.4(10) . .
C20 C17 C18 110.8(10) . .
C19 C17 C18 105.8(10) . .
C20 C17 C16 109.4(5) . .
C19 C17 C16 112.0(6) . .
C18 C17 C16 107.4(6) . .
C6 C7 C10 112.5(5) . .
C6 C7 C8 108.8(5) . .
C10 C7 C8 109.8(5) . .
C6 C7 C9 105.9(5) . .
C10 C7 C9 109.7(6) . .
C8 C7 C9 110.1(6) . .
C15 C12 C13 110.5(10) . .
C15 C12 C14 109.2(10) . .
C13 C12 C14 107.9(10) . .
C15 C12 C11 108.4(7) . .
C13 C12 C11 108.7(6) . .
C14 C12 C11 112.1(6) . .
O5 C21 O7 124.9(6) . 5_656
O5 C21 C22 117.2(6) . .
O7 C21 C22 118.0(5) 5_656 .
C7 C9 H14 109.5 . .
C7 C9 H15 109.5 . .
H14 C9 H15 109.5 . .
C7 C9 H16 109.5 . .
H14 C9 H16 109.5 . .
H15 C9 H16 109.5 . .
C7 C10 H17 109.5 . .
C7 C10 H18 109.5 . .
H17 C10 H18 109.5 . .
C7 C10 H19 109.5 . .
H17 C10 H19 109.5 . .
H18 C10 H19 109.5 . .
O8 C23 O6 125.7(5) . 5_656
O8 C23 C24 117.5(6) . .
O6 C23 C24 116.8(5) 5_656 .
C7 C8 H11 109.5 . .
C7 C8 H12 109.5 . .
H11 C8 H12 109.5 . .
C7 C8 H13 109.5 . .
H11 C8 H13 109.5 . .
H12 C8 H13 109.5 . .
C23 C24 H56 109.5 . .
C23 C24 H57 109.5 . .
H56 C24 H57 109.5 . .
C23 C24 H58 109.5 . .
H56 C24 H58 109.5 . .
H57 C24 H58 109.5 . .
C5 C2 C3 111.7(9) . .
C5 C2 C1 114.7(6) . .
C3 C2 C1 109.4(7) . .
C5 C2 C4 105.7(9) . .
C3 C2 C4 107.9(11) . .
C1 C2 C4 107.2(8) . .
Pt2 N6 H50 109.5 . .
Pt2 N6 H51 109.5 . .
H50 N6 H51 109.5 . .
Pt2 N6 H52 109.5 . .
H50 N6 H52 109.5 . .
H51 N6 H52 109.5 . .
C21 C22 H53 109.5 . .
C21 C22 H54 109.5 . .
H53 C22 H54 109.5 . .
C21 C22 H55 109.5 . .
H53 C22 H55 109.5 . .
H54 C22 H55 109.5 . .
C2 C5 H7 109.5 . .
C2 C5 H8 109.5 . .
H7 C5 H8 109.5 . .
C2 C5 H9 109.5 . .
H7 C5 H9 109.5 . .
H8 C5 H9 109.5 . .
C17 C18 H37 109.5 . .
C17 C18 H38 109.5 . .
H37 C18 H38 109.5 . .
C17 C18 H39 109.5 . .
H37 C18 H39 109.5 . .
H38 C18 H39 109.5 . .
C12 C15 H33 109.5 . .
C12 C15 H34 109.5 . .
H33 C15 H34 109.5 . .
C12 C15 H35 109.5 . .
H33 C15 H35 109.5 . .
H34 C15 H35 109.5 . .
C12 C13 H27 109.5 . .
C12 C13 H28 109.5 . .
H27 C13 H28 109.5 . .
C12 C13 H29 109.5 . .
H27 C13 H29 109.5 . .
H28 C13 H29 109.5 . .
C2 C4 H4 109.5 . .
C2 C4 H5 109.5 . .
H4 C4 H5 109.5 . .
C2 C4 H6 109.5 . .
H4 C4 H6 109.5 . .
H5 C4 H6 109.5 . .
C12 C14 H30 109.5 . .
C12 C14 H31 109.5 . .
H30 C14 H31 109.5 . .
C12 C14 H32 109.5 . .
H30 C14 H32 109.5 . .
H31 C14 H32 109.5 . .
O9 C25 O10 131.1(11) . .
O9 C25 C26 115.7(7) . .
O10 C25 C26 113.2(9) . .
F1 C26 F2 104.0(11) . .
F1 C26 F3 106.2(10) . .
F2 C26 F3 103.0(12) . .
F1 C26 C25 114.5(10) . .
F2 C26 C25 112.7(10) . .
F3 C26 C25 115.2(9) . .
C17 C20 H43 109.5 . .
C17 C20 H44 109.5 . .
H43 C20 H44 109.5 . .
C17 C20 H45 109.5 . .
H43 C20 H45 109.5 . .
H44 C20 H45 109.5 . .
C17 C19 H40 109.5 . .
C17 C19 H41 109.5 . .
H40 C19 H41 109.5 . .
C17 C19 H42 109.5 . .
H40 C19 H42 109.5 . .
H41 C19 H42 109.5 . .
C2 C3 H1 109.5 . .
C2 C3 H2 109.5 . .
H1 C3 H2 109.5 . .
C2 C3 H3 109.5 . .
H1 C3 H3 109.5 . .
H2 C3 H3 109.5 . .
O13 Cl1 O14 113.8(5) . .
O13 Cl1 O12 111.1(4) . .
O14 Cl1 O12 110.2(4) . .
O13 Cl1 O11 105.4(5) . .
O14 Cl1 O11 108.8(6) . .
O12 Cl1 O11 107.2(5) . .

loop_
_geom_bond_atom_site_label_1
_geom_bond_atom_site_label_2
_geom_bond_distance
_geom_bond_site_symmetry_2
Pt1 N4 2.004(4) .
Pt1 N3 2.005(5) .
Pt1 N1 2.053(5) .
Pt1 N2 2.057(5) .
Pt1 Cu1 2.7094(6) .
Pt1 Rh1 2.8155(5) .
Pt2 N8 2.001(4) .
Pt2 N7 2.006(5) .
Pt2 N5 2.050(5) .
Pt2 N6 2.051(5) .
Pt2 Cu1 2.6560(6) .
Rh1 O5 2.026(4) .
Rh1 O8 2.030(4) .
Rh1 O6 2.037(4) .
Rh1 O7 2.040(4) .
Rh1 Rh1 2.3826(8) 5_656
Cu1 O4 1.946(4) .
Cu1 O3 1.946(4) .
Cu1 O2 1.953(4) .
Cu1 O1 1.957(4) .
O1 C1 1.269(7) .
O8 C23 1.265(7) .
O3 C11 1.285(7) .
O2 C6 1.280(6) .
O4 C16 1.273(7) .
O6 C23 1.269(7) 5_656
N8 C16 1.306(7) .
N8 H46 0.8800 .
O5 C21 1.266(7) .
N4 C6 1.299(7) .
N4 H20 0.8800 .
O7 C21 1.266(7) 5_656
N1 H21 0.9100 .
N1 H22 0.9100 .
N1 H23 0.9100 .
N3 C1 1.308(7) .
N3 H10 0.8800 .
N5 H47 0.9100 .
N5 H48 0.9100 .
N5 H49 0.9100 .
N2 H24 0.9100 .
N2 H25 0.9100 .
N2 H26 0.9100 .
C6 C7 1.519(7) .
C11 N7 1.302(7) .
C11 C12 1.522(8) .
C16 C17 1.530(8) .
N7 H36 0.8800 .
C1 C2 1.523(9) .
C17 C20 1.481(11) .
C17 C19 1.490(12) .
C17 C18 1.496(12) .
C7 C10 1.535(8) .
C7 C8 1.536(9) .
C7 C9 1.547(9) .
C12 C15 1.480(11) .
C12 C13 1.505(12) .
C12 C14 1.521(13) .
C21 O7 1.266(7) 5_656
C21 C22 1.496(10) .
C9 H14 0.9800 .
C9 H15 0.9800 .
C9 H16 0.9800 .
C10 H17 0.9800 .
C10 H18 0.9800 .
C10 H19 0.9800 .
C23 O6 1.270(7) 5_656
C23 C24 1.499(9) .
C8 H11 0.9800 .
C8 H12 0.9800 .
C8 H13 0.9800 .
C24 H56 0.9800 .
C24 H57 0.9800 .
C24 H58 0.9800 .
C2 C5 1.482(11) .
C2 C3 1.492(13) .
C2 C4 1.544(14) .
N6 H50 0.9100 .
N6 H51 0.9100 .
N6 H52 0.9100 .
C22 H53 0.9800 .
C22 H54 0.9800 .
C22 H55 0.9800 .
C5 H7 0.9800 .
C5 H8 0.9800 .
C5 H9 0.9800 .
C18 H37 0.9800 .
C18 H38 0.9800 .
C18 H39 0.9800 .
C15 H33 0.9800 .
C15 H34 0.9800 .
C15 H35 0.9800 .
C13 H27 0.9800 .
C13 H28 0.9800 .
C13 H29 0.9800 .
C4 H4 0.9800 .
C4 H5 0.9800 .
C4 H6 0.9800 .
C14 H30 0.9800 .
C14 H31 0.9800 .
C14 H32 0.9800 .
O9 C25 1.246(11) .
O10 C25 1.247(8) .
C25 C26 1.494(15) .
F1 C26 1.286(10) .
C26 F2 1.304(14) .
C26 F3 1.316(13) .
C20 H43 0.9800 .
C20 H44 0.9800 .
C20 H45 0.9800 .
C19 H40 0.9800 .
C19 H41 0.9800 .
C19 H42 0.9800 .
C3 H1 0.9800 .
C3 H2 0.9800 .
C3 H3 0.9800 .
Cl1 O13 1.406(7) .
Cl1 O14 1.412(6) .
Cl1 O12 1.414(5) .
Cl1 O11 1.453(9) .

loop_
_geom_torsion_atom_site_label_1
_geom_torsion_atom_site_label_2
_geom_torsion_atom_site_label_3
_geom_torsion_atom_site_label_4
_geom_torsion
_geom_torsion_site_symmetry_1
_geom_torsion_site_symmetry_4
N4 Pt1 Rh1 O5 109.96(19) . .
N3 Pt1 Rh1 O5 -160.72(18) . .
N1 Pt1 Rh1 O5 20.2(2) . .
N2 Pt1 Rh1 O5 -70.9(2) . .
Cu1 Pt1 Rh1 O5 -172.88(14) . .
N4 Pt1 Rh1 O8 19.49(19) . .
N3 Pt1 Rh1 O8 108.81(19) . .
N1 Pt1 Rh1 O8 -70.3(2) . .
N2 Pt1 Rh1 O8 -161.4(2) . .
Cu1 Pt1 Rh1 O8 96.65(15) . .
N4 Pt1 Rh1 O6 -159.41(19) . .
N3 Pt1 Rh1 O6 -70.09(19) . .
N1 Pt1 Rh1 O6 110.8(2) . .
N2 Pt1 Rh1 O6 19.7(2) . .
Cu1 Pt1 Rh1 O6 -82.25(15) . .
N4 Pt1 Rh1 O7 -70.25(18) . .
N3 Pt1 Rh1 O7 19.06(18) . .
N1 Pt1 Rh1 O7 -160.0(2) . .
N2 Pt1 Rh1 O7 108.8(2) . .
Cu1 Pt1 Rh1 O7 6.90(15) . .
N4 Pt1 Rh1 Rh1 93.3(4) . 5_656
N3 Pt1 Rh1 Rh1 -177(26) . 5_656
N1 Pt1 Rh1 Rh1 3.5(4) . 5_656
N2 Pt1 Rh1 Rh1 -87.6(4) . 5_656
Cu1 Pt1 Rh1 Rh1 170.4(3) . 5_656
N8 Pt2 Cu1 O4 3.60(19) . .
N7 Pt2 Cu1 O4 94.9(2) . .
N5 Pt2 Cu1 O4 -84.0(2) . .
N6 Pt2 Cu1 O4 -178.0(3) . .
N8 Pt2 Cu1 O3 -86.08(18) . .
N7 Pt2 Cu1 O3 5.2(2) . .
N5 Pt2 Cu1 O3 -173.6(2) . .
N6 Pt2 Cu1 O3 92.3(3) . .
N8 Pt2 Cu1 O2 -176.68(19) . .
N7 Pt2 Cu1 O2 -85.4(2) . .
N5 Pt2 Cu1 O2 95.8(2) . .
N6 Pt2 Cu1 O2 1.7(3) . .
N8 Pt2 Cu1 O1 92.16(19) . .
N7 Pt2 Cu1 O1 -176.6(2) . .
N5 Pt2 Cu1 O1 4.6(2) . .
N6 Pt2 Cu1 O1 -89.5(3) . .
N8 Pt2 Cu1 Pt1 -160.1(5) . .
N7 Pt2 Cu1 Pt1 -68.8(5) . .
N5 Pt2 Cu1 Pt1 112.4(5) . .
N6 Pt2 Cu1 Pt1 18.3(5) . .
N4 Pt1 Cu1 O4 -174.6(2) . .
N3 Pt1 Cu1 O4 94.7(2) . .
N1 Pt1 Cu1 O4 -86.1(2) . .
N2 Pt1 Cu1 O4 5.6(2) . .
Rh1 Pt1 Cu1 O4 106.98(16) . .
N4 Pt1 Cu1 O3 -84.92(19) . .
N3 Pt1 Cu1 O3 -175.61(18) . .
N1 Pt1 Cu1 O3 3.6(2) . .
N2 Pt1 Cu1 O3 95.4(2) . .
Rh1 Pt1 Cu1 O3 -163.30(14) . .
N4 Pt1 Cu1 O2 5.7(2) . .
N3 Pt1 Cu1 O2 -85.03(19) . .
N1 Pt1 Cu1 O2 94.1(2) . .
N2 Pt1 Cu1 O2 -174.1(2) . .
Rh1 Pt1 Cu1 O2 -72.72(16) . .
N4 Pt1 Cu1 O1 96.97(19) . .
N3 Pt1 Cu1 O1 6.28(19) . .
N1 Pt1 Cu1 O1 -174.5(2) . .
N2 Pt1 Cu1 O1 -82.7(2) . .
Rh1 Pt1 Cu1 O1 18.59(16) . .
N4 Pt1 Cu1 Pt2 -11.0(5) . .
N3 Pt1 Cu1 Pt2 -101.7(5) . .
N1 Pt1 Cu1 Pt2 77.4(5) . .
N2 Pt1 Cu1 Pt2 169.2(5) . .
Rh1 Pt1 Cu1 Pt2 -89.4(5) . .
O4 Cu1 O1 C1 -107.1(5) . .
O3 Cu1 O1 C1 -53(4) . .
O2 Cu1 O1 C1 72.3(5) . .
Pt2 Cu1 O1 C1 165.5(4) . .
Pt1 Cu1 O1 C1 -11.1(5) . .
O5 Rh1 O8 C23 86.4(5) . .
O6 Rh1 O8 C23 -22(3) . .
O7 Rh1 O8 C23 -89.7(5) . .
Rh1 Rh1 O8 C23 -1.5(5) 5_656 .
Pt1 Rh1 O8 C23 174.2(5) . .
O4 Cu1 O3 C11 -93.6(4) . .
O2 Cu1 O3 C11 86.9(4) . .
O1 Cu1 O3 C11 -147(3) . .
Pt2 Cu1 O3 C11 -6.1(4) . .
Pt1 Cu1 O3 C11 170.4(4) . .
O4 Cu1 O2 C6 -33(20) . .
O3 Cu1 O2 C6 84.8(5) . .
O1 Cu1 O2 C6 -92.9(5) . .
Pt2 Cu1 O2 C6 172.4(5) . .
Pt1 Cu1 O2 C6 -6.6(5) . .
O3 Cu1 O4 C16 79.4(5) . .
O2 Cu1 O4 C16 -163(33) . .
O1 Cu1 O4 C16 -102.9(5) . .
Pt2 Cu1 O4 C16 -8.2(5) . .
Pt1 Cu1 O4 C16 170.8(5) . .
O5 Rh1 O6 C23 -86.1(5) . 5_656
O8 Rh1 O6 C23 23(3) . 5_656
O7 Rh1 O6 C23 90.0(5) . 5_656
Rh1 Rh1 O6 C23 1.8(5) 5_656 5_656
Pt1 Rh1 O6 C23 -173.9(5) . 5_656
N7 Pt2 N8 C16 -81.1(5) . .
N5 Pt2 N8 C16 96.2(5) . .
N6 Pt2 N8 C16 -31(5) . .
Cu1 Pt2 N8 C16 -0.4(5) . .
O8 Rh1 O5 C21 -88.2(5) . .
O6 Rh1 O5 C21 88.2(5) . .
O7 Rh1 O5 C21 5(3) . .
Rh1 Rh1 O5 C21 0.2(5) 5_656 .
Pt1 Rh1 O5 C21 -178.5(5) . .
N3 Pt1 N4 C6 73.1(5) . .
N1 Pt1 N4 C6 -105.1(5) . .
N2 Pt1 N4 C6 -1(5) . .
Cu1 Pt1 N4 C6 -7.3(5) . .
Rh1 Pt1 N4 C6 159.4(5) . .
O5 Rh1 O7 C21 -5(3) . 5_656
O8 Rh1 O7 C21 87.9(5) . 5_656
O6 Rh1 O7 C21 -88.5(5) . 5_656
Rh1 Rh1 O7 C21 -0.5(5) 5_656 5_656
Pt1 Rh1 O7 C21 178.2(4) . 5_656
N4 Pt1 N3 C1 -87.4(5) . .
N1 Pt1 N3 C1 -28(6) . .
N2 Pt1 N3 C1 90.0(5) . .
Cu1 Pt1 N3 C1 -4.1(5) . .
Rh1 Pt1 N3 C1 178.7(5) . .
Cu1 O2 C6 N4 3.2(9) . .
Cu1 O2 C6 C7 -176.4(4) . .
Pt1 N4 C6 O2 5.0(8) . .
Pt1 N4 C6 C7 -175.4(4) . .
Cu1 O3 C11 N7 3.2(8) . .
Cu1 O3 C11 C12 -177.9(4) . .
Cu1 O4 C16 N8 10.4(8) . .
Cu1 O4 C16 C17 -171.6(4) . .
Pt2 N8 C16 O4 -5.7(8) . .
Pt2 N8 C16 C17 176.4(4) . .
O3 C11 N7 Pt2 4.2(9) . .
C12 C11 N7 Pt2 -174.6(4) . .
N8 Pt2 N7 C11 74.4(6) . .
N5 Pt2 N7 C11 15(5) . .
N6 Pt2 N7 C11 -103.1(6) . .
Cu1 Pt2 N7 C11 -6.6(5) . .
Cu1 O1 C1 N3 11.6(8) . .
Cu1 O1 C1 C2 -171.1(5) . .
Pt1 N3 C1 O1 -2.8(8) . .
Pt1 N3 C1 C2 180.0(5) . .
O4 C16 C17 C20 30.0(11) . .
N8 C16 C17 C20 -152.0(10) . .
O4 C16 C17 C19 153.9(10) . .
N8 C16 C17 C19 -28.0(11) . .
O4 C16 C17 C18 -90.3(9) . .
N8 C16 C17 C18 87.7(9) . .
O2 C6 C7 C10 -177.5(6) . .
N4 C6 C7 C10 3.0(9) . .
O2 C6 C7 C8 60.7(7) . .
N4 C6 C7 C8 -118.9(6) . .
O2 C6 C7 C9 -57.6(7) . .
N4 C6 C7 C9 122.8(6) . .
O3 C11 C12 C15 68.4(10) . .
N7 C11 C12 C15 -112.8(10) . .
O3 C11 C12 C13 -51.8(10) . .
N7 C11 C12 C13 127.1(10) . .
O3 C11 C12 C14 -171.0(9) . .
N7 C11 C12 C14 7.8(11) . .
Rh1 O5 C21 O7 0.1(9) . 5_656
Rh1 O5 C21 C22 -179.2(5) . .
Rh1 O8 C23 O6 0.5(10) . 5_656
Rh1 O8 C23 C24 -179.4(6) . .
O1 C1 C2 C5 170.3(8) . .
N3 C1 C2 C5 -12.3(11) . .
O1 C1 C2 C3 44.0(12) . .
N3 C1 C2 C3 -138.6(10) . .
O1 C1 C2 C4 -72.7(9) . .
N3 C1 C2 C4 104.7(9) . .
O9 C25 C26 F1 26.7(13) . .
O10 C25 C26 F1 -153.5(10) . .
O9 C25 C26 F2 -91.9(11) . .
O10 C25 C26 F2 87.9(11) . .
O9 C25 C26 F3 150.3(10) . .
O10 C25 C26 F3 -29.9(13) . .
